data_2232746
loop_
_publ_author_name
'Fun, Hoong-Kun'
'Loh, Wan-Sin'
'Malladi, Shridhar'
'Ganesh, B. M.'
'Isloor, Arun M.'

_publ_section_title
;
 <i>N</i>'-[(<i>E</i>)-(3-Phenyl-1<i>H</i>-pyrazol-4-yl)methylidene]naphtho[2,1-<i>b</i>]furan-2-carbohydrazide
 monohydrate
;
_journal_coeditor_code HB6529
_journal_issue 12
_journal_name_full 'Acta Crystallographica Section E'
_journal_page_first o3471
_journal_page_last o3472
_journal_paper_doi 10.1107/S1600536811050239
_journal_volume 67
_journal_year 2011
_chemical_formula_iupac 'C23 H16 N4 O2, H2 O'
_chemical_formula_moiety 'C23 H16 N4 O2, H2 O'
_chemical_formula_sum 'C23 H18 N4 O3'
_chemical_formula_weight 398.41
_chemical_name_systematic
;
<i>N</i>'-[(<i>E</i>)-(3-Phenyl-1<i>H</i>-pyrazol-4-
yl)methylidene]naphtho[2,1-<i>b</i>]furan-2-carbohydrazide monohydrate
;
_space_group_IT_number 14
_symmetry_cell_setting monoclinic
_symmetry_space_group_name_Hall '-P 2ybc'
_symmetry_space_group_name_H-M 'P 1 21/c 1'
_atom_sites_solution_hydrogens geom
_atom_sites_solution_primary direct
_atom_sites_solution_secondary difmap
_audit_creation_method SHELXL-97
_cell_angle_alpha 90.00
_cell_angle_beta 96.8640(10)
_cell_angle_gamma 90.00
_cell_formula_units_Z 4
_cell_length_a 7.13830(10)
_cell_length_b 9.39280(10)
_cell_length_c 28.4200(4)
_cell_measurement_reflns_used 3650
_cell_measurement_temperature 100.0(10)
_cell_measurement_theta_max 29.52
_cell_measurement_theta_min 2.29
_cell_volume 1891.86(4)
_computing_cell_refinement 'SAINT (Bruker, 2009)'
_computing_data_collection 'APEX2 (Bruker, 2009)'
_computing_data_reduction 'SAINT (Bruker, 2009)'
_computing_molecular_graphics 'SHELXTL (Sheldrick, 2008)'
_computing_publication_material
;
SHELXTL (Sheldrick, 2008) and PLATON (Spek, 2009)
;
_computing_structure_refinement 'SHELXTL (Sheldrick, 2008)'
_computing_structure_solution 'SHELXTL (Sheldrick, 2008)'
_diffrn_ambient_temperature 100.00(10)
_diffrn_measured_fraction_theta_full 0.997
_diffrn_measured_fraction_theta_max 0.997
_diffrn_measurement_device_type 'Bruker SMART APEXII CCD'
_diffrn_measurement_method '\f and \w scans'
_diffrn_radiation_monochromator graphite
_diffrn_radiation_source 'fine-focus sealed tube'
_diffrn_radiation_type MoK\a
_diffrn_radiation_wavelength 0.71073
_diffrn_reflns_av_R_equivalents 0.0578
_diffrn_reflns_av_sigmaI/netI 0.0544
_diffrn_reflns_limit_h_max 10
_diffrn_reflns_limit_h_min -9
_diffrn_reflns_limit_k_max 13
_diffrn_reflns_limit_k_min -13
_diffrn_reflns_limit_l_max 40
_diffrn_reflns_limit_l_min -39
_diffrn_reflns_number 21248
_diffrn_reflns_theta_full 30.06
_diffrn_reflns_theta_max 30.06
_diffrn_reflns_theta_min 1.44
_diffrn_standards_number 0
_exptl_absorpt_coefficient_mu 0.095
_exptl_absorpt_correction_T_max 0.9829
_exptl_absorpt_correction_T_min 0.9711
_exptl_absorpt_correction_type multi-scan
_exptl_absorpt_process_details '(<i>SADABS</i>; Bruker, 2009)'
_exptl_crystal_colour colourless
_exptl_crystal_density_diffrn 1.399
_exptl_crystal_density_method 'not measured'
_exptl_crystal_description block
_exptl_crystal_F_000 832
_exptl_crystal_size_max 0.31
_exptl_crystal_size_mid 0.25
_exptl_crystal_size_min 0.18
_refine_diff_density_max 0.271
_refine_diff_density_min -0.270
_refine_ls_extinction_method none
_refine_ls_goodness_of_fit_ref 1.027
_refine_ls_hydrogen_treatment mixed
_refine_ls_matrix_type full
_refine_ls_number_parameters 279
_refine_ls_number_reflns 5516
_refine_ls_number_restraints 0
_refine_ls_restrained_S_all 1.027
_refine_ls_R_factor_all 0.0829
_refine_ls_R_factor_gt 0.0513
_refine_ls_shift/su_max_lt 0.001
_refine_ls_shift/su_mean 0.000
_refine_ls_structure_factor_coef Fsqd
_refine_ls_weighting_details 'calc w=1/[\s^2^(Fo^2^)+(0.0566P)^2^+0.4389P] where P=(Fo^2^+2Fc^2^)/3'
_refine_ls_weighting_scheme calc
_refine_ls_wR_factor_gt 0.1127
_refine_ls_wR_factor_ref 0.1287
_reflns_number_gt 3857
_reflns_number_total 5516
_reflns_threshold_expression I>2\s(I)
_cod_data_source_file hb6529.cif
_cod_data_source_block I
_cod_original_sg_symbol_H-M 'P 21/c'
_cod_database_code 2232746
_cod_database_fobs_code 2232746

loop_
_symmetry_equiv_pos_as_xyz
'x, y, z'
'-x, y+1/2, -z+1/2'
'-x, -y, -z'
'x, -y-1/2, z-1/2'

loop_
_atom_site_type_symbol
_atom_site_label
_atom_site_fract_x
_atom_site_fract_y
_atom_site_fract_z
_atom_site_U_iso_or_equiv
_atom_site_adp_type
_atom_site_calc_flag
_atom_site_refinement_flags
_atom_site_occupancy
_atom_site_symmetry_multiplicity
O O1 0.43329(14) 1.04167(12) 0.06904(4) 0.0190(2) Uani d . 1 1
O O2 0.91817(15) 1.01592(13) 0.11647(4) 0.0251(3) Uani d . 1 1
N N1 0.65264(19) 0.90451(14) 0.13601(4) 0.0177(3) Uani d . 1 1
N N2 0.75457(18) 0.82808(14) 0.17263(4) 0.0177(3) Uani d . 1 1
N N3 0.93853(18) 0.49668(15) 0.27204(5) 0.0196(3) Uani d . 1 1
N N4 0.78932(17) 0.40748(14) 0.26062(5) 0.0196(3) Uani d . 1 1
C C1 0.3524(2) 1.12767(17) 0.03335(5) 0.0183(3) Uani d . 1 1
C C2 0.1589(2) 1.13360(19) 0.01844(6) 0.0232(3) Uani d . 1 1
H H2A 0.0711 1.0769 0.0327 0.028 Uiso calc R 1 1
C C3 0.1027(2) 1.22541(19) -0.01779(6) 0.0245(4) Uani d . 1 1
H H3A -0.0275 1.2308 -0.0294 0.029 Uiso calc R 1 1
C C4 0.2337(2) 1.31378(18) -0.03878(6) 0.0212(3) Uani d . 1 1
C C5 0.1705(2) 1.41189(19) -0.07502(6) 0.0242(4) Uani d . 1 1
H H5A 0.0398 1.4178 -0.0861 0.029 Uiso calc R 1 1
C C6 0.2963(2) 1.49881(18) -0.09438(6) 0.0248(4) Uani d . 1 1
H H6A 0.2514 1.5661 -0.1180 0.030 Uiso calc R 1 1
C C7 0.4909(2) 1.48864(18) -0.07936(6) 0.0238(3) Uani d . 1 1
H H7A 0.5772 1.5474 -0.0934 0.029 Uiso calc R 1 1
C C8 0.5563(2) 1.39364(17) -0.04433(6) 0.0210(3) Uani d . 1 1
H H8A 0.6878 1.3874 -0.0343 0.025 Uiso calc R 1 1
C C9 0.4303(2) 1.30561(17) -0.02320(5) 0.0185(3) Uani d . 1 1
C C10 0.4875(2) 1.20827(16) 0.01465(5) 0.0170(3) Uani d . 1 1
C C11 0.6639(2) 1.17157(17) 0.04153(5) 0.0188(3) Uani d . 1 1
H H11A 0.7846 1.2095 0.0377 0.023 Uiso calc R 1 1
C C12 0.6241(2) 1.07205(17) 0.07342(5) 0.0175(3) Uani d . 1 1
C C13 0.7456(2) 0.99555(17) 0.11028(5) 0.0184(3) Uani d . 1 1
C C14 0.6704(2) 0.71368(16) 0.18341(5) 0.0167(3) Uani d . 1 1
H H14A 0.5497 0.6931 0.1669 0.020 Uiso calc R 1 1
C C15 0.7500(2) 0.61507(16) 0.21930(5) 0.0166(3) Uani d . 1 1
C C16 0.9210(2) 0.61994(17) 0.24849(5) 0.0185(3) Uani d . 1 1
H H16A 1.0087 0.6965 0.2512 0.022 Uiso calc R 1 1
C C17 0.6738(2) 0.47933(16) 0.22852(5) 0.0168(3) Uani d . 1 1
C C18 0.4979(2) 0.41425(16) 0.20556(5) 0.0169(3) Uani d . 1 1
C C19 0.4996(2) 0.27495(17) 0.18791(5) 0.0197(3) Uani d . 1 1
H H19A 0.6122 0.2203 0.1927 0.024 Uiso calc R 1 1
C C20 0.3376(2) 0.21643(18) 0.16353(6) 0.0229(3) Uani d . 1 1
H H20A 0.3396 0.1219 0.1517 0.027 Uiso calc R 1 1
C C21 0.1728(2) 0.29580(19) 0.15644(6) 0.0236(4) Uani d . 1 1
H H21A 0.0629 0.2564 0.1391 0.028 Uiso calc R 1 1
C C22 0.1685(2) 0.43245(18) 0.17454(5) 0.0209(3) Uani d . 1 1
H H22A 0.0550 0.4862 0.1700 0.025 Uiso calc R 1 1
C C23 0.3301(2) 0.49127(17) 0.19929(5) 0.0187(3) Uani d . 1 1
H H23A 0.3259 0.5846 0.2120 0.022 Uiso calc R 1 1
O O1W 0.25339(16) 0.83476(13) 0.13979(4) 0.0270(3) Uani d . 1 1
H H1W1 0.2518 0.8380 0.1701 0.041 Uiso d R 1 1
H H2W1 0.1460 0.8694 0.1251 0.041 Uiso d R 1 1
H H1N3 1.036(3) 0.467(3) 0.2959(9) 0.064(8) Uiso d . 1 1
H H1N1 0.523(4) 0.888(3) 0.1276(9) 0.061(7) Uiso d . 1 1

loop_
_atom_site_aniso_label
_atom_site_aniso_U_11
_atom_site_aniso_U_22
_atom_site_aniso_U_33
_atom_site_aniso_U_12
_atom_site_aniso_U_13
_atom_site_aniso_U_23
O1 0.0172(5) 0.0208(6) 0.0183(5) -0.0003(4) -0.0002(4) 0.0029(4)
O2 0.0196(6) 0.0262(6) 0.0277(6) -0.0049(5) -0.0040(4) 0.0068(5)
N1 0.0180(6) 0.0176(6) 0.0168(6) -0.0007(5) -0.0016(5) 0.0038(5)
N2 0.0193(6) 0.0173(6) 0.0158(6) 0.0009(5) -0.0011(5) 0.0011(5)
N3 0.0163(6) 0.0231(7) 0.0185(6) -0.0006(5) -0.0014(5) 0.0028(6)
N4 0.0175(6) 0.0204(7) 0.0203(7) 0.0000(5) 0.0005(5) 0.0027(5)
C1 0.0208(7) 0.0189(7) 0.0150(7) 0.0015(6) 0.0013(6) 0.0009(6)
C2 0.0181(8) 0.0287(9) 0.0229(8) -0.0027(7) 0.0024(6) 0.0043(7)
C3 0.0189(8) 0.0305(9) 0.0238(8) 0.0017(7) 0.0017(6) 0.0034(7)
C4 0.0222(8) 0.0233(8) 0.0178(7) 0.0020(7) 0.0017(6) 0.0003(6)
C5 0.0240(8) 0.0289(9) 0.0191(8) 0.0053(7) 0.0004(6) 0.0024(7)
C6 0.0334(9) 0.0234(8) 0.0176(8) 0.0068(7) 0.0025(6) 0.0032(7)
C7 0.0299(9) 0.0229(8) 0.0192(8) -0.0009(7) 0.0055(6) 0.0010(7)
C8 0.0238(8) 0.0203(8) 0.0193(8) 0.0000(6) 0.0047(6) 0.0010(6)
C9 0.0207(8) 0.0195(8) 0.0151(7) 0.0011(6) 0.0024(6) -0.0006(6)
C10 0.0175(7) 0.0181(7) 0.0152(7) 0.0011(6) 0.0013(5) -0.0003(6)
C11 0.0173(7) 0.0194(8) 0.0195(7) 0.0003(6) 0.0011(6) 0.0002(6)
C12 0.0161(7) 0.0181(7) 0.0179(7) -0.0015(6) 0.0002(5) -0.0006(6)
C13 0.0195(7) 0.0176(7) 0.0176(7) -0.0015(6) -0.0004(6) 0.0001(6)
C14 0.0166(7) 0.0170(7) 0.0164(7) 0.0011(6) 0.0009(5) -0.0014(6)
C15 0.0177(7) 0.0169(7) 0.0153(7) 0.0015(6) 0.0022(5) -0.0008(6)
C16 0.0180(7) 0.0202(8) 0.0173(7) -0.0004(6) 0.0028(6) 0.0008(6)
C17 0.0182(7) 0.0173(7) 0.0150(7) 0.0024(6) 0.0029(5) -0.0001(6)
C18 0.0193(7) 0.0173(7) 0.0141(7) -0.0024(6) 0.0020(5) 0.0027(6)
C19 0.0223(8) 0.0179(8) 0.0194(8) 0.0008(6) 0.0039(6) 0.0021(6)
C20 0.0292(9) 0.0193(8) 0.0213(8) -0.0066(7) 0.0075(6) -0.0027(6)
C21 0.0230(8) 0.0291(9) 0.0190(8) -0.0091(7) 0.0035(6) -0.0016(7)
C22 0.0162(7) 0.0268(9) 0.0195(8) -0.0004(6) 0.0015(6) 0.0003(7)
C23 0.0191(7) 0.0185(8) 0.0186(7) 0.0004(6) 0.0021(6) -0.0007(6)
O1W 0.0273(6) 0.0292(7) 0.0257(6) 0.0054(5) 0.0076(5) 0.0018(5)

loop_
_atom_type_symbol
_atom_type_description
_atom_type_scat_dispersion_real
_atom_type_scat_dispersion_imag
_atom_type_scat_source
C C 0.0033 0.0016 'International Tables Vol C Tables 4.2.6.8 and 6.1.1.4'
H H 0.0000 0.0000 'International Tables Vol C Tables 4.2.6.8 and 6.1.1.4'
N N 0.0061 0.0033 'International Tables Vol C Tables 4.2.6.8 and 6.1.1.4'
O O 0.0106 0.0060 'International Tables Vol C Tables 4.2.6.8 and 6.1.1.4'

loop_
_geom_angle_atom_site_label_1
_geom_angle_atom_site_label_2
_geom_angle_atom_site_label_3
_geom_angle
C1 O1 C12 105.57(12)
C13 N1 N2 118.93(13)
C13 N1 H1N1 119.8(15)
N2 N1 H1N1 121.1(15)
C14 N2 N1 113.00(12)
C16 N3 N4 112.94(13)
C16 N3 H1N3 128.8(15)
N4 N3 H1N3 118.2(15)
C17 N4 N3 104.65(13)
O1 C1 C10 110.89(13)
O1 C1 C2 124.22(14)
C10 C1 C2 124.89(14)
C3 C2 C1 116.37(15)
C3 C2 H2A 121.8
C1 C2 H2A 121.8
C2 C3 C4 122.18(15)
C2 C3 H3A 118.9
C4 C3 H3A 118.9
C5 C4 C9 118.60(15)
C5 C4 C3 120.88(15)
C9 C4 C3 120.51(14)
C6 C5 C4 120.73(15)
C6 C5 H5A 119.6
C4 C5 H5A 119.6
C5 C6 C7 120.41(15)
C5 C6 H6A 119.8
C7 C6 H6A 119.8
C8 C7 C6 120.04(15)
C8 C7 H7A 120.0
C6 C7 H7A 120.0
C7 C8 C9 120.71(15)
C7 C8 H8A 119.6
C9 C8 H8A 119.6
C8 C9 C4 119.48(14)
C8 C9 C10 123.75(14)
C4 C9 C10 116.75(14)
C1 C10 C9 119.27(14)
C1 C10 C11 105.79(13)
C9 C10 C11 134.91(14)
C12 C11 C10 106.30(13)
C12 C11 H11A 126.8
C10 C11 H11A 126.8
C11 C12 O1 111.43(13)
C11 C12 C13 131.48(14)
O1 C12 C13 117.09(13)
O2 C13 N1 124.46(14)
O2 C13 C12 121.30(14)
N1 C13 C12 114.24(13)
N2 C14 C15 123.27(14)
N2 C14 H14A 118.4
C15 C14 H14A 118.4
C16 C15 C17 104.31(13)
C16 C15 C14 130.05(14)
C17 C15 C14 125.31(14)
N3 C16 C15 107.04(14)
N3 C16 H16A 126.5
C15 C16 H16A 126.5
N4 C17 C15 111.07(13)
N4 C17 C18 121.01(14)
C15 C17 C18 127.84(13)
C23 C18 C19 118.89(14)
C23 C18 C17 120.96(14)
C19 C18 C17 120.10(14)
C20 C19 C18 120.38(15)
C20 C19 H19A 119.8
C18 C19 H19A 119.8
C21 C20 C19 120.06(15)
C21 C20 H20A 120.0
C19 C20 H20A 120.0
C22 C21 C20 120.04(15)
C22 C21 H21A 120.0
C20 C21 H21A 120.0
C21 C22 C23 120.13(15)
C21 C22 H22A 119.9
C23 C22 H22A 119.9
C22 C23 C18 120.45(15)
C22 C23 H23A 119.8
C18 C23 H23A 119.8
H1W1 O1W H2W1 110.0

loop_
_geom_bond_atom_site_label_1
_geom_bond_atom_site_label_2
_geom_bond_distance
O1 C1 1.3692(18)
O1 C12 1.3826(17)
O2 C13 1.2383(18)
N1 C13 1.3499(19)
N1 N2 1.3954(17)
N1 H1N1 0.94(2)
N2 C14 1.2860(19)
N3 C16 1.336(2)
N3 N4 1.3636(18)
N3 H1N3 0.96(2)
N4 C17 1.3372(19)
C1 C10 1.381(2)
C1 C2 1.397(2)
C2 C3 1.366(2)
C2 H2A 0.9500
C3 C4 1.433(2)
C3 H3A 0.9500
C4 C5 1.415(2)
C4 C9 1.422(2)
C5 C6 1.376(2)
C5 H5A 0.9500
C6 C7 1.407(2)
C6 H6A 0.9500
C7 C8 1.376(2)
C7 H7A 0.9500
C8 C9 1.408(2)
C8 H8A 0.9500
C9 C10 1.433(2)
C10 C11 1.435(2)
C11 C12 1.356(2)
C11 H11A 0.9500
C12 C13 1.466(2)
C14 C15 1.443(2)
C14 H14A 0.9500
C15 C16 1.392(2)
C15 C17 1.423(2)
C16 H16A 0.9500
C17 C18 1.476(2)
C18 C23 1.393(2)
C18 C19 1.402(2)
C19 C20 1.389(2)
C19 H19A 0.9500
C20 C21 1.387(2)
C20 H20A 0.9500
C21 C22 1.384(2)
C21 H21A 0.9500
C22 C23 1.392(2)
C22 H22A 0.9500
C23 H23A 0.9500
O1W H1W1 0.8628
O1W H2W1 0.8895

loop_
_geom_hbond_atom_site_label_D
_geom_hbond_atom_site_label_H
_geom_hbond_atom_site_label_A
_geom_hbond_site_symmetry_A
_geom_hbond_distance_DH
_geom_hbond_distance_HA
_geom_hbond_distance_DA
_geom_hbond_angle_DHA
_geom_hbond_publ_flag
O1W H1W1 N4 2_655 0.86 2.13 2.9625(18) 163 yes
O1W H2W1 O2 1_455 0.89 2.12 2.9465(16) 154 yes
N3 H1N3 O2 2_745 0.95(2) 2.52(3) 3.2162(18) 130.4(19) yes
N3 H1N3 N2 2_745 0.95(2) 2.10(3) 2.9927(19) 155(2) yes
N1 H1N1 O1W . 0.94(3) 2.06(3) 2.9388(18) 155(2) yes
C14 H14A O1W . 0.95 2.54 3.2877(18) 136 yes
C16 H16A N4 2_755 0.95 2.50 3.430(2) 167 yes
C21 H21A O2 1_445 0.95 2.53 3.318(2) 140 yes
C7 H7A Cg2 3_675 0.95 2.80 3.6022(18) 142 yes
C22 H22A Cg1 1_455 0.95 2.93 3.5274(16) 122 yes

loop_
_geom_torsion_atom_site_label_1
_geom_torsion_atom_site_label_2
_geom_torsion_atom_site_label_3
_geom_torsion_atom_site_label_4
_geom_torsion
C13 N1 N2 C14 -157.33(14)
C16 N3 N4 C17 -0.15(17)
C12 O1 C1 C10 1.37(17)
C12 O1 C1 C2 -177.96(15)
O1 C1 C2 C3 -179.88(15)
C10 C1 C2 C3 0.9(3)
C1 C2 C3 C4 -1.5(3)
C2 C3 C4 C5 -177.51(16)
C2 C3 C4 C9 1.8(3)
C9 C4 C5 C6 -0.8(2)
C3 C4 C5 C6 178.56(16)
C4 C5 C6 C7 1.8(3)
C5 C6 C7 C8 -1.5(3)
C6 C7 C8 C9 0.1(2)
C7 C8 C9 C4 0.9(2)
C7 C8 C9 C10 -177.53(15)
C5 C4 C9 C8 -0.6(2)
C3 C4 C9 C8 -179.93(15)
C5 C4 C9 C10 177.97(14)
C3 C4 C9 C10 -1.4(2)
O1 C1 C10 C9 -179.87(13)
C2 C1 C10 C9 -0.5(2)
O1 C1 C10 C11 -1.39(17)
C2 C1 C10 C11 177.93(15)
C8 C9 C10 C1 179.24(15)
C4 C9 C10 C1 0.8(2)
C8 C9 C10 C11 1.3(3)
C4 C9 C10 C11 -177.16(16)
C1 C10 C11 C12 0.84(17)
C9 C10 C11 C12 178.97(17)
C10 C11 C12 O1 -0.02(18)
C10 C11 C12 C13 -179.69(16)
C1 O1 C12 C11 -0.81(17)
C1 O1 C12 C13 178.90(13)
N2 N1 C13 O2 0.8(2)
N2 N1 C13 C12 -178.86(13)
C11 C12 C13 O2 -0.6(3)
O1 C12 C13 O2 179.70(14)
C11 C12 C13 N1 178.97(16)
O1 C12 C13 N1 -0.7(2)
N1 N2 C14 C15 178.31(13)
N2 C14 C15 C16 0.5(3)
N2 C14 C15 C17 -171.90(14)
N4 N3 C16 C15 0.06(17)
C17 C15 C16 N3 0.06(16)
C14 C15 C16 N3 -173.53(15)
N3 N4 C17 C15 0.18(16)
N3 N4 C17 C18 177.03(13)
C16 C15 C17 N4 -0.15(17)
C14 C15 C17 N4 173.83(14)
C16 C15 C17 C18 -176.73(14)
C14 C15 C17 C18 -2.8(2)
N4 C17 C18 C23 136.78(15)
C15 C17 C18 C23 -46.9(2)
N4 C17 C18 C19 -45.9(2)
C15 C17 C18 C19 130.41(16)
C23 C18 C19 C20 1.6(2)
C17 C18 C19 C20 -175.76(14)
C18 C19 C20 C21 0.1(2)
C19 C20 C21 C22 -1.4(2)
C20 C21 C22 C23 0.9(2)
C21 C22 C23 C18 0.8(2)
C19 C18 C23 C22 -2.1(2)
C17 C18 C23 C22 175.28(14)

loop_
_cod_related_entry_id
_cod_related_entry_database
_cod_related_entry_code
1 ChemSpider 30657235
